data_7249668
loop_
_publ_author_name
'Zelenov, Victor Petrovich'
'Fedyanin, Ivan V.'
'Samigullina, Aida I.'
'Larin, Alexander'
'Sheremetev, Aleksei B.'

_publ_section_title
;
 R-substituent vs exocyclic oxygen: influence on synthesis and crystal
 packing of R-[1,2,5]oxadiazolo[3,4-c]cinnoline mono- and dioxides
;
_journal_name_full CrystEngComm
_journal_paper_doi 10.1039/D4CE01068J
_journal_year 2024
_chemical_formula_moiety 'C9 H6 N4 O2'
_chemical_formula_sum 'C9 H6 N4 O2'
_chemical_formula_weight 202.18
_space_group_crystal_system monoclinic
_space_group_IT_number 11
_space_group_name_Hall '-P 2yb'
_space_group_name_H-M_alt 'P 1 21/m 1'
_atom_sites_solution_hydrogens mixed
_atom_sites_solution_primary dual
_atom_sites_solution_secondary difmap
_audit_creation_method 'Modified SHELXL output'
_audit_update_record
;
2024-06-24 deposited with the CCDC.	2024-12-03 downloaded from the CCDC.
;
_cell_angle_alpha 90
_cell_angle_beta 108.588(3)
_cell_angle_gamma 90
_cell_formula_units_Z 2
_cell_length_a 8.2076(3)
_cell_length_b 6.3054(2)
_cell_length_c 8.5808(3)
_cell_measurement_reflns_used 2923
_cell_measurement_temperature 100(2)
_cell_measurement_theta_max 77.3350
_cell_measurement_theta_min 5.6650
_cell_volume 420.91(3)
_computing_cell_refinement 'CrysAlisPro 1.171.43.104a (Rigaku OD, 2023)'
_computing_data_collection 'CrysAlisPro system (CCD 43.103a 64-bit (release 20-12-2023))'
_computing_data_reduction 'CrysAlisPro 1.171.43.104a (Rigaku OD, 2023)'
_computing_molecular_graphics 'SHELXTL (Sheldrick, 2008)'
_computing_publication_material 'SHELXTL (Sheldrick, 2008)'
_computing_structure_refinement 'SHELXL (Sheldrick, 2015b)'
_computing_structure_solution 'SHELXT 2014/5 (Sheldrick, 2014)'
_diffrn_ambient_environment N~2~
_diffrn_ambient_temperature 100(2)
_diffrn_detector 'Hybrid Pixel Array Detector'
_diffrn_detector_area_resol_mean 10.0000
_diffrn_detector_type HyPix
_diffrn_measured_fraction_theta_full 1.000
_diffrn_measured_fraction_theta_max 0.976
_diffrn_measurement_details
;
List of Runs (angles in degrees, time in seconds):

  # Type    Start    End  Width  t~exp~   \w     \q     \k     \f   Frames
#--------------------------------------------------------------------------
  1  \w   -123.00 -32.00   0.50    0.20    --  -46.47 -24.00 140.00  182
  2  \w    -30.00  30.00   0.50    0.20    --  -46.47  24.00 -54.00  120
  3  \w     32.00 123.00   0.50    0.20    --   46.47  24.00 -54.00  182
  4  \w    -29.00  30.00   0.50    0.20    --   46.47 -24.00 140.00  118
  5  \w   -167.00 -77.00   0.50    0.80    --  -91.75 -24.00 140.00  180
  6  \w     99.00 178.00   0.50    0.80    --  113.25  24.00 -54.00  158
  7  \w     30.00 119.00   0.50    0.20    --   46.47  57.00  90.00  178
  8  \w     23.00 119.00   0.50    0.20    --   46.47  76.00  -3.62  192
  9  \w     30.00 119.00   0.50    0.20    --   46.47  57.00  90.00  178
 10  \w     32.00 120.00   0.50    0.20    --   46.47  38.00  30.00  176
 11  \w    -29.00  27.00   0.50    0.20    --   46.47 -19.00  30.00  112
 12  \w     32.00 120.00   0.50    0.20    --   46.47  38.00  90.00  176
 13  \w    -51.00 -19.00   0.50    0.80    --  -91.75  45.00  60.00   64
 14  \w   -164.00 -74.00   0.50    0.80    --  -91.75 -61.00  60.00  180
 15  \w    -51.00 -19.00   0.50    0.80    --  -91.75  45.00 120.00   64
 16  \w   -164.00 -69.00   0.50    0.80    --  -91.75 -73.00  52.40  190
 17  \w   -164.00 -68.00   0.50    0.80    --  -91.75 -77.00 120.00  192
 18  \w   -164.00 -68.00   0.50    0.80    --  -91.75 -77.00  90.00  192
 19  \w   -164.00 -69.00   0.50    0.80    --  -91.75 -74.00  10.53  190
 20  \w   -146.00 -74.00   0.50    0.80    --  -91.75 -65.00  29.82  144
 21  \w    -94.00 -68.00   0.50    0.80    --  -91.75 -77.00  60.00   52
 22  \w   -151.00-124.00   0.50    0.80    --  -91.75 -76.00  75.40   54
 23  \w    -96.00 -71.00   0.50    0.80    --  -91.75 -77.00   0.00   50
 24  \w    -94.00 -68.00   0.50    0.80    --  -91.75 -77.00  30.00   52
 25  \w    -99.00 -68.00   0.50    0.80    --  -91.75 -76.00  75.40   62
 26  \w   -157.00-131.00   0.50    0.80    --  -91.75 -74.00  10.53   52
 27  \w   -124.00 -72.00   0.50    0.80    --  -91.75 -66.00  53.50  104
 28  \w    -51.00 -26.00   0.50    0.80    --  -91.75  45.00  90.00   50
 29  \w    -95.00 -69.00   0.50    0.80    --  -91.75 -74.00  99.43   52
 30  \w    117.00 143.00   0.50    0.80    --  113.25  61.00  60.00   52
 31  \w    142.00 168.00   0.50    0.80    --  113.25  15.00   0.00   52
 32  \w    153.00 178.00   0.50    0.80    --  113.25 125.00 150.00   50
 33  \w     42.00  71.00   0.50    0.80    --  113.25 -61.00 150.00   58
 34  \w    102.00 135.00   0.50    0.80    --  113.25 125.00  30.00   66
 35  \w     92.00 137.00   0.50    0.80    --  113.25  77.00 -30.00   90
 36  \w    107.00 177.00   0.50    0.80    --  113.25  61.00   0.00  140
 37  \w    105.00 131.00   0.50    0.80    --  113.25 125.00 150.00   52
 38  \w    131.00 176.00   0.50    0.80    --  113.25  30.00-180.00   90
 39  \w     43.00  68.00   0.50    0.80    --  113.25 -61.00 120.00   50
 40  \w     78.00 106.00   0.50    0.80    --  113.25-106.00  27.50   56
 41  \w     41.00  70.00   0.50    0.80    --  113.25 -77.00   0.00   58
 42  \w    107.00 178.00   0.50    0.80    --  113.25  45.00 150.00  142
 43  \w     41.00  68.00   0.50    0.80    --  113.25 -61.00 -60.00   54
 44  \w    136.00 162.00   0.50    0.80    --  113.25  77.00  90.00   52
 45  \w     90.00 128.00   0.50    0.80    --  113.25  77.00  90.00   76
 46  \w     41.00  69.00   0.50    0.80    --  113.25 -95.00  60.00   56
 47  \w    136.00 162.00   0.50    0.80    --  113.25  77.00-120.00   52
 48  \w    105.00 131.00   0.50    0.80    --  113.25  77.00-120.00   52
 49  \w     44.00  70.00   0.50    0.80    --  113.25 -61.00-120.00   52
 50  \w    111.00 137.00   0.50    0.80    --  113.25  61.00  90.00   52
 51  \w     90.00 134.00   0.50    0.80    --  113.25  77.00  30.00   88
 52  \w     90.00 119.00   0.50    0.80    --  113.25  77.00  60.00   58
 53  \w     98.00 145.00   0.50    0.80    --  113.25  61.00-150.00   94
 54  \w    100.00 145.00   0.50    0.80    --  113.25  45.00  30.00   90
 55  \w    141.00 167.00   0.50    0.80    --  113.25  61.00  30.00   52
 56  \w     83.00 109.00   0.50    0.80    --  113.25-125.00 -60.00   52
 57  \w     43.00  69.00   0.50    0.80    --  113.25 -61.00   0.00   52
 58  \w    104.00 144.00   0.50    0.80    --  113.25  61.00 120.00   80
 59  \w    149.00 175.00   0.50    0.80    --  113.25  61.00 120.00   52
 60  \w    100.00 125.00   0.50    0.80    --  113.25  15.00   0.00   50
 61  \w     55.00  81.00   0.50    0.80    --  113.25 -77.00-150.00   52
 62  \w    100.00 126.00   0.50    0.80    --  113.25  15.00 120.00   52
 63  \w     51.00  77.00   0.50    0.80    --  113.25-125.00   0.00   52
 64  \w    153.00 178.00   0.50    0.80    --  113.25 125.00  30.00   50
 65  \w     99.00 151.00   0.50    0.80    --  113.25  61.00-120.00  104
 66  \w     99.00 130.00   0.50    0.80    --  113.25  61.00  30.00   62
 67  \w     43.00  91.00   0.50    0.80    --  113.25 -95.00 120.00   96
 68  \w     62.00  93.00   0.50    0.80    --  113.25 -77.00  60.00   62
 69  \w    112.00 138.00   0.50    0.80    --  113.25 -88.00 -35.15   52
 70  \w    153.00 178.00   0.50    0.80    --  113.25  61.00  60.00   50
 71  \w    113.00 143.00   0.50    0.80    --  113.25  45.00   0.00   60
 72  \w     81.00 106.00   0.50    0.80    --  113.25 -95.00 -90.00   50
 73  \w     44.00  70.00   0.50    0.80    --  113.25 -95.00 -90.00   52
;
_diffrn_measurement_device 'four-circle diffractometer'
_diffrn_measurement_method '\w scans'
_diffrn_radiation_monochromator mirror
_diffrn_radiation_probe x-ray
_diffrn_radiation_type 'Cu K\a'
_diffrn_radiation_wavelength 1.54184
_diffrn_reflns_av_R_equivalents 0.0254
_diffrn_reflns_av_unetI/netI 0.0151
_diffrn_reflns_Laue_measured_fraction_full 1.000
_diffrn_reflns_Laue_measured_fraction_max 0.976
_diffrn_reflns_limit_h_max 10
_diffrn_reflns_limit_h_min -10
_diffrn_reflns_limit_k_max 8
_diffrn_reflns_limit_k_min -7
_diffrn_reflns_limit_l_max 10
_diffrn_reflns_limit_l_min -10
_diffrn_reflns_number 8017
_diffrn_reflns_point_group_measured_fraction_full 1.000
_diffrn_reflns_point_group_measured_fraction_max 0.976
_diffrn_reflns_theta_full 67.684
_diffrn_reflns_theta_max 79.668
_diffrn_reflns_theta_min 5.439
_diffrn_source 'micro-focus sealed X-ray tube'
_diffrn_source_type 'PhotonJet (Cu) X-ray Source'
_exptl_absorpt_coefficient_mu 1.004
_exptl_absorpt_correction_T_max 1.000
_exptl_absorpt_correction_T_min 0.544
_exptl_absorpt_correction_type gaussian
_exptl_absorpt_process_details
; 
CrysAlisPro 1.171.43.104a (Rigaku Oxford Diffraction, 2023) 
Numerical absorption correction based on gaussian integration over 
a multifaceted crystal model 
Empirical absorption correction using spherical harmonics, 
implemented in SCALE3 ABSPACK scaling algorithm. 
;
_exptl_crystal_colour colorless
_exptl_crystal_density_diffrn 1.595
_exptl_crystal_density_method 'not measured'
_exptl_crystal_description prism
_exptl_crystal_F_000 208
_exptl_crystal_size_max 0.300
_exptl_crystal_size_mid 0.230
_exptl_crystal_size_min 0.050
_refine_diff_density_max 0.283
_refine_diff_density_min -0.386
_refine_diff_density_rms 0.057
_refine_ls_extinction_method none
_refine_ls_goodness_of_fit_ref 1.097
_refine_ls_hydrogen_treatment constr
_refine_ls_matrix_type full
_refine_ls_number_parameters 91
_refine_ls_number_reflns 979
_refine_ls_number_restraints 0
_refine_ls_restrained_S_all 1.097
_refine_ls_R_factor_all 0.0400
_refine_ls_R_factor_gt 0.0382
_refine_ls_shift/su_max 0.000
_refine_ls_shift/su_mean 0.000
_refine_ls_structure_factor_coef Fsqd
_refine_ls_weighting_details 'w=1/[\s^2^(Fo^2^)+(0.0549P)^2^+0.1653P] where P=(Fo^2^+2Fc^2^)/3'
_refine_ls_weighting_scheme calc
_refine_ls_wR_factor_gt 0.1027
_refine_ls_wR_factor_ref 0.1041
_reflns_Friedel_coverage 0.000
_reflns_number_gt 918
_reflns_number_total 979
_reflns_threshold_expression 'I > 2\s(I)'
_cod_data_source_file d4ce01068j2.cif
_cod_data_source_block 1q_z480101
_cod_original_sg_symbol_H-M 'P 21/m'
_cod_database_code 7249668
_publ_contact_name 'Aida I. Samigullina'
_publ_contact_email s_aida_88@mail.ru
_shelx_shelxl_version_number 2018/3
_shelx_space_group_comment
; 
The symmetry employed for this shelxl refinement is uniquely defined 
by the following loop, which should always be used as a source of 
symmetry information in preference to the above space-group names. 
They are only intended as comments. 
;
_shelx_estimated_absorpt_t_min 0.753
_shelx_estimated_absorpt_t_max 0.952

loop_
_space_group_symop_operation_xyz
'x, y, z'
'-x, y+1/2, -z'
'-x, -y, -z'
'x, -y-1/2, z'

loop_
_atom_site_label
_atom_site_type_symbol
_atom_site_fract_x
_atom_site_fract_y
_atom_site_fract_z
_atom_site_U_iso_or_equiv
_atom_site_adp_type
_atom_site_occupancy
_atom_site_site_symmetry_order
_atom_site_calc_flag
_atom_site_refinement_flags_posn
_atom_site_refinement_flags_adp
_atom_site_refinement_flags_occupancy
_atom_site_disorder_assembly
_atom_site_disorder_group
O2 O -0.11377(14) 0.750000 0.38791(14) 0.0226(3) Uani 1 2 d S T P . .
O5 O 0.57554(16) 0.750000 0.45053(17) 0.0329(4) Uani 1 2 d S T P . .
N1 N -0.02331(18) 0.750000 0.55654(17) 0.0215(3) Uani 1 2 d S T P . .
N3 N -0.00557(18) 0.750000 0.29378(17) 0.0222(3) Uani 1 2 d S T P . .
N4 N 0.29470(18) 0.750000 0.35703(17) 0.0230(3) Uani 1 2 d S T P . .
N5 N 0.43610(18) 0.750000 0.48079(18) 0.0226(3) Uani 1 2 d S T P . .
C3A C 0.1484(2) 0.750000 0.4014(2) 0.0190(4) Uani 1 2 d S T P . .
C5A C 0.4464(2) 0.750000 0.6540(2) 0.0212(4) Uani 1 2 d S T P . .
C6 C 0.6095(2) 0.750000 0.7697(2) 0.0260(4) Uani 1 2 d S T P . .
H6 H 0.709709 0.750000 0.737028 0.031 Uiso 1 2 calc R U P . .
C7 C 0.6211(2) 0.750000 0.9340(2) 0.0278(4) Uani 1 2 d S T P . .
H7 H 0.731112 0.750000 1.015548 0.033 Uiso 1 2 calc R U P . .
C8 C 0.4742(3) 0.750000 0.9819(2) 0.0268(4) Uani 1 2 d S T P . .
H8 H 0.486401 0.750000 1.095775 0.032 Uiso 1 2 calc R U P . .
C9 C 0.3098(2) 0.750000 0.8675(2) 0.0217(4) Uani 1 2 d S T P . .
C9A C 0.2972(2) 0.750000 0.69967(19) 0.0186(4) Uani 1 2 d S T P . .
C9B C 0.1383(2) 0.750000 0.56410(19) 0.0180(4) Uani 1 2 d S T P . .
C10 C 0.1517(3) 0.750000 0.9201(2) 0.0280(4) Uani 1 2 d S T P . .
H10D H 0.185025 0.750000 1.037941 0.042 Uiso 1 2 d R U P . .
H10A H 0.084635 0.874310 0.877911 0.042 Uiso 1 1 d R U . . .

loop_
_atom_site_aniso_label
_atom_site_aniso_U_11
_atom_site_aniso_U_22
_atom_site_aniso_U_33
_atom_site_aniso_U_23
_atom_site_aniso_U_13
_atom_site_aniso_U_12
O2 0.0186(6) 0.0273(7) 0.0196(6) 0.000 0.0028(5) 0.000
O5 0.0211(6) 0.0454(9) 0.0362(7) 0.000 0.0146(5) 0.000
N1 0.0212(7) 0.0233(7) 0.0180(7) 0.000 0.0033(5) 0.000
N3 0.0223(7) 0.0238(7) 0.0192(7) 0.000 0.0048(5) 0.000
N4 0.0225(7) 0.0268(8) 0.0194(7) 0.000 0.0063(6) 0.000
N5 0.0196(7) 0.0255(8) 0.0242(7) 0.000 0.0090(6) 0.000
C3A 0.0209(8) 0.0168(7) 0.0183(7) 0.000 0.0048(6) 0.000
C5A 0.0238(8) 0.0175(8) 0.0204(8) 0.000 0.0045(6) 0.000
C6 0.0208(8) 0.0204(8) 0.0319(9) 0.000 0.0016(7) 0.000
C7 0.0279(9) 0.0182(8) 0.0266(9) 0.000 -0.0063(7) 0.000
C8 0.0398(10) 0.0155(8) 0.0186(8) 0.000 0.0001(7) 0.000
C9 0.0314(9) 0.0135(7) 0.0183(8) 0.000 0.0054(7) 0.000
C9A 0.0223(8) 0.0137(7) 0.0179(7) 0.000 0.0038(6) 0.000
C9B 0.0207(8) 0.0149(7) 0.0176(8) 0.000 0.0049(6) 0.000
C10 0.0406(10) 0.0263(9) 0.0187(8) 0.000 0.0118(7) 0.000

loop_
_atom_type_symbol
_atom_type_description
_atom_type_scat_dispersion_real
_atom_type_scat_dispersion_imag
_atom_type_scat_source
C C 0.0181 0.0091 'International Tables Vol C Tables 4.2.6.8 and 6.1.1.4'
H H 0.0000 0.0000 'International Tables Vol C Tables 4.2.6.8 and 6.1.1.4'
N N 0.0311 0.0180 'International Tables Vol C Tables 4.2.6.8 and 6.1.1.4'
O O 0.0492 0.0322 'International Tables Vol C Tables 4.2.6.8 and 6.1.1.4'

loop_
_exptl_crystal_face_index_h
_exptl_crystal_face_index_k
_exptl_crystal_face_index_l
_exptl_crystal_face_perp_dist
0 -1 0 0.1340
1 0 0 0.0932
-1 0 0 0.1070
0 0 1 0.0194
0 0 -1 0.0269
2 1 0 0.1037
-2 2 1 0.1110
-2 1 0 0.1000

loop_
_geom_angle_atom_site_label_1
_geom_angle_atom_site_label_2
_geom_angle_atom_site_label_3
_geom_angle
_geom_angle_site_symmetry_1
_geom_angle_site_symmetry_3
_geom_angle_publ_flag
N3 O2 N1 112.17(11) . . ?
C9B N1 O2 104.28(13) . . ?
C3A N3 O2 104.17(13) . . ?
N5 N4 C3A 113.98(13) . . ?
O5 N5 N4 117.90(14) . . ?
O5 N5 C5A 116.79(14) . . ?
N4 N5 C5A 125.31(14) . . ?
N3 C3A N4 122.68(15) . . ?
N3 C3A C9B 110.32(15) . . ?
N4 C3A C9B 127.01(15) . . ?
C6 C5A C9A 121.99(16) . . ?
C6 C5A N5 117.17(16) . . ?
C9A C5A N5 120.84(14) . . ?
C7 C6 C5A 117.78(17) . . ?
C7 C6 H6 121.1 . . ?
C5A C6 H6 121.1 . . ?
C6 C7 C8 121.10(16) . . ?
C6 C7 H7 119.4 . . ?
C8 C7 H7 119.4 . . ?
C7 C8 C9 121.81(16) . . ?
C7 C8 H8 119.1 . . ?
C9 C8 H8 119.1 . . ?
C8 C9 C9A 117.33(17) . . ?
C8 C9 C10 121.53(16) . . ?
C9A C9 C10 121.14(15) . . ?
C5A C9A C9 119.99(15) . . ?
C5A C9A C9B 114.87(14) . . ?
C9 C9A C9B 125.14(16) . . ?
N1 C9B C3A 109.06(14) . . ?
N1 C9B C9A 132.95(15) . . ?
C3A C9B C9A 117.99(15) . . ?
C9 C10 H10D 109.5 . . ?
C9 C10 H10A 109.5 . . ?
H10D C10 H10A 109.5 . . ?
C9 C10 H10A 109.47(5) . 4_575 ?
H10D C10 H10A 109.5 . 4_575 ?
H10A C10 H10A 109.5 . 4_575 ?

loop_
_geom_bond_atom_site_label_1
_geom_bond_atom_site_label_2
_geom_bond_distance
_geom_bond_site_symmetry_2
_geom_bond_publ_flag
O2 N3 1.3779(18) . ?
O2 N1 1.4000(17) . ?
O5 N5 1.2517(18) . ?
N1 C9B 1.307(2) . ?
N3 C3A 1.306(2) . ?
N4 N5 1.300(2) . ?
N4 C3A 1.370(2) . ?
N5 C5A 1.462(2) . ?
C3A C9B 1.425(2) . ?
C5A C6 1.390(2) . ?
C5A C9A 1.399(2) . ?
C6 C7 1.382(3) . ?
C6 H6 0.9500 . ?
C7 C8 1.392(3) . ?
C7 H7 0.9500 . ?
C8 C9 1.393(2) . ?
C8 H8 0.9500 . ?
C9 C9A 1.410(2) . ?
C9 C10 1.503(3) . ?
C9A C9B 1.445(2) . ?
C10 H10D 0.9600 . ?
C10 H10A 0.9600 . ?
C10 H10A 0.9600 4_575 ?

loop_
_geom_torsion_atom_site_label_1
_geom_torsion_atom_site_label_2
_geom_torsion_atom_site_label_3
_geom_torsion_atom_site_label_4
_geom_torsion
_geom_torsion_site_symmetry_1
_geom_torsion_site_symmetry_2
_geom_torsion_site_symmetry_3
_geom_torsion_site_symmetry_4
_geom_torsion_publ_flag
N3 O2 N1 C9B 0.000(0) . . . . ?
N1 O2 N3 C3A 0.000(0) . . . . ?
C3A N4 N5 O5 180.000(0) . . . . ?
C3A N4 N5 C5A 0.000(0) . . . . ?
O2 N3 C3A N4 180.000(0) . . . . ?
O2 N3 C3A C9B 0.000(0) . . . . ?
N5 N4 C3A N3 180.000(0) . . . . ?
N5 N4 C3A C9B 0.000(1) . . . . ?
O5 N5 C5A C6 0.000(1) . . . . ?
N4 N5 C5A C6 180.000(1) . . . . ?
O5 N5 C5A C9A 180.000(0) . . . . ?
N4 N5 C5A C9A 0.000(1) . . . . ?
C9A C5A C6 C7 0.000(1) . . . . ?
N5 C5A C6 C7 180.000(1) . . . . ?
C5A C6 C7 C8 0.000(1) . . . . ?
C6 C7 C8 C9 0.000(1) . . . . ?
C7 C8 C9 C9A 0.000(1) . . . . ?
C7 C8 C9 C10 180.000(1) . . . . ?
C6 C5A C9A C9 0.000(1) . . . . ?
N5 C5A C9A C9 180.000(1) . . . . ?
C6 C5A C9A C9B 180.000(1) . . . . ?
N5 C5A C9A C9B 0.000(1) . . . . ?
C8 C9 C9A C5A 0.000(1) . . . . ?
C10 C9 C9A C5A 180.000(1) . . . . ?
C8 C9 C9A C9B 180.000(1) . . . . ?
C10 C9 C9A C9B 0.000(1) . . . . ?
O2 N1 C9B C3A 0.000(0) . . . . ?
O2 N1 C9B C9A 180.000(1) . . . . ?
N3 C3A C9B N1 0.000(0) . . . . ?
N4 C3A C9B N1 180.000(0) . . . . ?
N3 C3A C9B C9A 180.000(0) . . . . ?
N4 C3A C9B C9A 0.000(1) . . . . ?
C5A C9A C9B N1 180.000(1) . . . . ?
C9 C9A C9B N1 0.000(1) . . . . ?
C5A C9A C9B C3A 0.000(1) . . . . ?
C9 C9A C9B C3A 180.000(1) . . . . ?

loop_
_exptl_oxdiff_crystal_face_indexfrac_h
_exptl_oxdiff_crystal_face_indexfrac_k
_exptl_oxdiff_crystal_face_indexfrac_l
_exptl_oxdiff_crystal_face_x
_exptl_oxdiff_crystal_face_y
_exptl_oxdiff_crystal_face_z
-0.0013 -0.9998 0.0008 -0.0564 -0.0515 -0.2319
0.9988 0.0001 0.0010 -0.1058 -0.1558 0.0606
-0.9988 -0.0001 -0.0010 0.1058 0.1558 -0.0606
-0.0014 -0.0003 0.9997 -0.1781 0.0564 0.0307
0.0014 0.0003 -0.9997 0.1781 -0.0564 -0.0307
1.9989 1.0000 0.0012 -0.1552 -0.2600 0.3532
-1.9963 1.9992 0.9960 0.1463 0.4711 0.3733
-1.9963 0.9997 -0.0029 0.2680 0.3631 0.1107
